data_7710966
loop_
_publ_author_name
'Radius, Udo'
'Philipp, Michael S. M.'
'Bertermann, R\"udiger'

_publ_section_title
;
 N-Heterocyclic Carbene and Cyclic (Alkyl)(amino)carbene Adducts of
 Plumbanes and Plumbylenes
;
_journal_name_full 'Dalton Transactions'
_journal_paper_doi 10.1039/D2DT02462D
_journal_year 2022
_chemical_formula_moiety 'C19 H22 N2 Pb'
_chemical_formula_sum 'C19 H22 N2 Pb'
_chemical_formula_weight 485.57
_space_group_crystal_system orthorhombic
_space_group_IT_number 61
_space_group_name_Hall '-P 2ac 2ab'
_space_group_name_H-M_alt 'P b c a'
_atom_sites_solution_hydrogens geom
_audit_creation_method SHELXL-2018/3
_audit_update_record
;
2022-07-28 deposited with the CCDC.	2022-08-12 downloaded from the CCDC.
;
_cell_angle_alpha 90
_cell_angle_beta 90
_cell_angle_gamma 90
_cell_formula_units_Z 16
_cell_length_a 11.7933(3)
_cell_length_b 15.7809(3)
_cell_length_c 37.6134(8)
_cell_measurement_reflns_used 22815
_cell_measurement_temperature 100(2)
_cell_measurement_theta_max 35.5580
_cell_measurement_theta_min 2.1530
_cell_volume 7000.2(3)
_computing_cell_refinement 'CrysAlisPro 1.171.41.63a (Rigaku OD, 2020)'
_computing_data_collection 'CrysAlisPro 1.171.41.63a (Rigaku OD, 2020)'
_computing_data_reduction 'CrysAlisPro 1.171.41.63a (Rigaku OD, 2020)'
_computing_molecular_graphics 'ShelXLe (Huebschle et all, 2011)'
_computing_publication_material 'SHELXL-2014/6 (Sheldrick, 2014)'
_computing_structure_refinement 'SHELXL-2018/3 (Sheldrick, 2018)'
_computing_structure_solution 'SHELXT 2014/5 (Sheldrick, 2014)'
_diffrn_ambient_temperature 100(2)
_diffrn_measured_fraction_theta_full 1.000
_diffrn_measured_fraction_theta_max 1.000
_diffrn_measurement_device_type 'XtaLAB Synergy, Dualflex, HyPix'
_diffrn_measurement_method '\w scans'
_diffrn_radiation_type MoK\a
_diffrn_radiation_wavelength 0.71073
_diffrn_reflns_av_R_equivalents 0.0911
_diffrn_reflns_av_unetI/netI 0.0748
_diffrn_reflns_Laue_measured_fraction_full 1.000
_diffrn_reflns_Laue_measured_fraction_max 1.000
_diffrn_reflns_limit_h_max 17
_diffrn_reflns_limit_h_min -18
_diffrn_reflns_limit_k_max 23
_diffrn_reflns_limit_k_min -24
_diffrn_reflns_limit_l_max 57
_diffrn_reflns_limit_l_min -50
_diffrn_reflns_number 74240
_diffrn_reflns_point_group_measured_fraction_full 1.000
_diffrn_reflns_point_group_measured_fraction_max 1.000
_diffrn_reflns_theta_full 26.000
_diffrn_reflns_theta_max 33.142
_diffrn_reflns_theta_min 2.038
_diffrn_source 'micro-focus sealed X-ray tube'
_exptl_absorpt_coefficient_mu 9.639
_exptl_absorpt_correction_T_max 1.000
_exptl_absorpt_correction_T_min 0.402
_exptl_absorpt_correction_type gaussian
_exptl_absorpt_process_details
;
CrysAlisPro 1.171.41.63a (Rigaku Oxford Diffraction, 2020)
Numerical absorption correction based on gaussian integration over
			a multifaceted crystal model
Empirical absorption correction using spherical harmonics,
 implemented in SCALE3 ABSPACK scaling algorithm.
;
_exptl_crystal_colour colourless
_exptl_crystal_density_diffrn 1.843
_exptl_crystal_description plate
_exptl_crystal_F_000 3712
_exptl_crystal_size_max 0.175
_exptl_crystal_size_mid 0.122
_exptl_crystal_size_min 0.037
_refine_diff_density_max 1.957
_refine_diff_density_min -2.066
_refine_diff_density_rms 0.239
_refine_ls_extinction_method none
_refine_ls_goodness_of_fit_ref 1.069
_refine_ls_hydrogen_treatment constr
_refine_ls_matrix_type full
_refine_ls_number_parameters 405
_refine_ls_number_reflns 13342
_refine_ls_number_restraints 0
_refine_ls_restrained_S_all 1.069
_refine_ls_R_factor_all 0.0898
_refine_ls_R_factor_gt 0.0560
_refine_ls_shift/su_max 0.002
_refine_ls_shift/su_mean 0.000
_refine_ls_structure_factor_coef Fsqd
_refine_ls_weighting_details 'w=1/[\s^2^(Fo^2^)+(0.0001P)^2^+39.0066P] where P=(Fo^2^+2Fc^2^)/3'
_refine_ls_weighting_scheme calc
_refine_ls_wR_factor_gt 0.0781
_refine_ls_wR_factor_ref 0.0855
_reflns_Friedel_coverage 0.000
_reflns_number_gt 9860
_reflns_number_total 13342
_reflns_threshold_expression 'I > 2\s(I)'
_cod_data_source_file d2dt02462d2.cif
_cod_data_source_block compound_9
_cod_database_code 7710966
_shelx_shelxl_version_number 2018/3
_shelx_space_group_comment
;
The symmetry employed for this shelxl refinement is uniquely defined
by the following loop, which should always be used as a source of
symmetry information in preference to the above space-group names.
They are only intended as comments.
;
_shelx_estimated_absorpt_t_min 0.276
_shelx_estimated_absorpt_t_max 0.699

loop_
_space_group_symop_operation_xyz
'x, y, z'
'-x+1/2, -y, z+1/2'
'-x, y+1/2, -z+1/2'
'x+1/2, -y+1/2, -z'
'-x, -y, -z'
'x-1/2, y, -z-1/2'
'x, -y-1/2, z-1/2'
'-x-1/2, y-1/2, z'

loop_
_atom_site_label
_atom_site_type_symbol
_atom_site_fract_x
_atom_site_fract_y
_atom_site_fract_z
_atom_site_U_iso_or_equiv
_atom_site_adp_type
_atom_site_occupancy
_atom_site_site_symmetry_order
_atom_site_calc_flag
_atom_site_refinement_flags_posn
_atom_site_refinement_flags_adp
_atom_site_refinement_flags_occupancy
_atom_site_disorder_assembly
_atom_site_disorder_group
Pb01 Pb 0.87249(2) 0.50411(2) 0.72176(2) 0.01382(4) Uani 1 1 d . . . . .
Pb02 Pb 0.29207(2) 0.37241(2) 0.52072(2) 0.01499(4) Uani 1 1 d . . . . .
N003 N 0.6437(3) 0.3817(2) 0.73717(10) 0.0120(8) Uani 1 1 d . . . . .
N004 N 0.4618(4) 0.5238(2) 0.55582(11) 0.0162(9) Uani 1 1 d . . . . .
N005 N 0.6160(4) 0.4396(2) 0.68669(10) 0.0129(8) Uani 1 1 d . . . . .
N006 N 0.5703(4) 0.4171(3) 0.54777(12) 0.0164(9) Uani 1 1 d . . . . .
C007 C 0.4084(4) 0.1309(3) 0.57900(14) 0.0192(10) Uani 1 1 d . . . . .
H007 H 0.410459 0.112419 0.603020 0.023 Uiso 1 1 calc R U . . .
C008 C 0.5702(4) 0.5494(3) 0.56569(13) 0.0160(10) Uani 1 1 d . . . . .
C009 C 0.2212(5) 0.4275(3) 0.60384(12) 0.0165(10) Uani 1 1 d . . . . .
H009 H 0.292236 0.455738 0.604949 0.020 Uiso 1 1 calc R U . . .
C00A C 0.4441(4) 0.1059(3) 0.51743(15) 0.0200(11) Uani 1 1 d . . . . .
H00A H 0.472106 0.070763 0.498897 0.024 Uiso 1 1 calc R U . . .
C00B C 0.5467(4) 0.3437(3) 0.72316(13) 0.0148(9) Uani 1 1 d . . . . .
C00C C 0.5291(4) 0.3809(3) 0.69110(12) 0.0132(9) Uani 1 1 d . . . . .
C00D C 0.6903(5) 0.3591(3) 0.77162(13) 0.0190(11) Uani 1 1 d . . . . .
H00B H 0.708373 0.298503 0.771961 0.028 Uiso 1 1 calc R U . . .
H00C H 0.634522 0.371617 0.790212 0.028 Uiso 1 1 calc R U . . .
H00D H 0.759424 0.391981 0.775943 0.028 Uiso 1 1 calc R U . . .
C00E C 0.8569(4) 0.7014(3) 0.63334(13) 0.0184(10) Uani 1 1 d . . . . .
H00E H 0.895277 0.707525 0.611287 0.022 Uiso 1 1 calc R U . . .
C00F C 0.7219(4) 0.7517(3) 0.67572(13) 0.0157(10) Uani 1 1 d . . . . .
H00F H 0.666811 0.792283 0.682774 0.019 Uiso 1 1 calc R U . . .
C00G C 0.3641(4) 0.2106(3) 0.57092(12) 0.0148(9) Uani 1 1 d . . . . .
H00G H 0.337979 0.245998 0.589625 0.018 Uiso 1 1 calc R U . . .
C00H C 0.1924(4) 0.3817(3) 0.57328(11) 0.0130(9) Uani 1 1 d . . . . .
C00I C 0.7764(5) 0.7605(3) 0.64363(13) 0.0184(10) Uani 1 1 d . . . . .
H00I H 0.758977 0.806923 0.628536 0.022 Uiso 1 1 calc R U . . .
C00J C 0.4378(5) 0.3685(4) 0.66426(13) 0.0229(11) Uani 1 1 d . . . . .
H00H H 0.393603 0.420793 0.661971 0.034 Uiso 1 1 calc R U . . .
H00J H 0.387922 0.322280 0.671908 0.034 Uiso 1 1 calc R U . . .
H00K H 0.471764 0.354207 0.641253 0.034 Uiso 1 1 calc R U . . .
C00K C 0.6395(4) 0.4824(3) 0.56056(13) 0.0168(10) Uani 1 1 d . . . . .
C00L C 0.8815(5) 0.6326(3) 0.65551(13) 0.0184(10) Uani 1 1 d . . . . .
H00L H 0.936316 0.591995 0.648235 0.022 Uiso 1 1 calc R U . . .
C00M C 0.6300(5) 0.4892(3) 0.65443(12) 0.0212(11) Uani 1 1 d . . . . .
H00M H 0.646119 0.451233 0.634438 0.032 Uiso 1 1 calc R U . . .
H00N H 0.693057 0.528951 0.657469 0.032 Uiso 1 1 calc R U . . .
H00O H 0.560128 0.520830 0.649626 0.032 Uiso 1 1 calc R U . . .
C00N C 0.4861(5) 0.2747(3) 0.74183(14) 0.0184(10) Uani 1 1 d . . . . .
H00P H 0.421435 0.256194 0.727445 0.028 Uiso 1 1 calc R U . . .
H00Q H 0.458957 0.295378 0.764883 0.028 Uiso 1 1 calc R U . . .
H00R H 0.537841 0.226942 0.745542 0.028 Uiso 1 1 calc R U . . .
C00O C 0.9197(5) 0.6026(3) 0.79428(13) 0.0171(10) Uani 1 1 d . . . . .
H00S H 0.994684 0.589790 0.786787 0.021 Uiso 1 1 calc R U . . .
C00P C 0.7470(4) 0.6836(3) 0.69797(14) 0.0158(10) Uani 1 1 d . . . . .
H00T H 0.709140 0.678610 0.720167 0.019 Uiso 1 1 calc R U . . .
C00Q C 0.0144(5) 0.3434(3) 0.60242(15) 0.0216(11) Uani 1 1 d . . . . .
H00U H -0.055469 0.313480 0.601903 0.026 Uiso 1 1 calc R U . . .
C00R C 0.9040(5) 0.6521(3) 0.82458(13) 0.0200(11) Uani 1 1 d . . . . .
H00V H 0.967786 0.674009 0.836990 0.024 Uiso 1 1 calc R U . . .
C00S C 0.8289(4) 0.5714(3) 0.77470(12) 0.0139(9) Uani 1 1 d . . . . .
C00T C 0.8268(4) 0.6227(3) 0.68818(12) 0.0150(9) Uani 1 1 d . . . . .
C00U C 0.1472(5) 0.4323(3) 0.63264(13) 0.0229(12) Uani 1 1 d . . . . .
H00W H 0.167976 0.464338 0.653017 0.027 Uiso 1 1 calc R U . . .
C00V C 0.0445(5) 0.3911(3) 0.63188(14) 0.0230(12) Uani 1 1 d . . . . .
H00X H -0.005818 0.395420 0.651527 0.028 Uiso 1 1 calc R U . . .
C00W C 0.6147(5) 0.3331(3) 0.53883(16) 0.0246(12) Uani 1 1 d . . . . .
H00Y H 0.554160 0.298669 0.528333 0.037 Uiso 1 1 calc R U . . .
H00Z H 0.642735 0.305421 0.560442 0.037 Uiso 1 1 calc R U . . .
H010 H 0.676929 0.338912 0.521739 0.037 Uiso 1 1 calc R U . . .
C00X C 0.6874(4) 0.4405(3) 0.71499(11) 0.0122(9) Uani 1 1 d . . . . .
C00Y C 0.5946(5) 0.6366(3) 0.57895(14) 0.0223(11) Uani 1 1 d . . . . .
H011 H 0.579699 0.677712 0.560002 0.033 Uiso 1 1 calc R U . . .
H012 H 0.674256 0.640320 0.586178 0.033 Uiso 1 1 calc R U . . .
H013 H 0.545794 0.648976 0.599396 0.033 Uiso 1 1 calc R U . . .
C00Z C 0.4493(5) 0.0785(3) 0.55236(16) 0.0211(11) Uani 1 1 d . . . . .
H014 H 0.480421 0.024583 0.557981 0.025 Uiso 1 1 calc R U . . .
C010 C 0.3981(4) 0.1848(3) 0.50940(14) 0.0166(10) Uani 1 1 d . . . . .
H01A H 0.394011 0.202254 0.485256 0.020 Uiso 1 1 calc R U . . .
C011 C 0.3575(4) 0.2392(3) 0.53592(13) 0.0154(10) Uani 1 1 d . . . . .
C012 C 0.0882(5) 0.3400(3) 0.57366(14) 0.0178(10) Uani 1 1 d . . . . .
H01B H 0.066766 0.307919 0.553384 0.021 Uiso 1 1 calc R U . . .
C013 C 0.7636(5) 0.4727(4) 0.56551(15) 0.0220(11) Uani 1 1 d . . . . .
H01C H 0.799551 0.461953 0.542453 0.033 Uiso 1 1 calc R U . . .
H01D H 0.778556 0.425073 0.581536 0.033 Uiso 1 1 calc R U . . .
H01E H 0.794787 0.524823 0.575803 0.033 Uiso 1 1 calc R U . . .
C014 C 0.7961(5) 0.6692(3) 0.83649(13) 0.0237(12) Uani 1 1 d . . . . .
H01F H 0.785345 0.702540 0.857234 0.028 Uiso 1 1 calc R U . . .
C015 C 0.7033(5) 0.6377(3) 0.81826(14) 0.0229(11) Uani 1 1 d . . . . .
H015 H 0.628820 0.648955 0.826662 0.027 Uiso 1 1 calc R U . . .
C016 C 0.3637(5) 0.5803(3) 0.55627(16) 0.0229(11) Uani 1 1 d . . . . .
H01G H 0.380447 0.631036 0.542194 0.034 Uiso 1 1 calc R U . . .
H01H H 0.346886 0.596743 0.580827 0.034 Uiso 1 1 calc R U . . .
H01I H 0.298076 0.550981 0.546080 0.034 Uiso 1 1 calc R U . . .
C017 C 0.7190(5) 0.5895(3) 0.78749(13) 0.0167(10) Uani 1 1 d . . . . .
H017 H 0.654842 0.568571 0.775006 0.020 Uiso 1 1 calc R U . . .
C018 C 0.4607(4) 0.4416(3) 0.54479(13) 0.0162(10) Uani 1 1 d . . . . .

loop_
_atom_site_aniso_label
_atom_site_aniso_U_11
_atom_site_aniso_U_22
_atom_site_aniso_U_33
_atom_site_aniso_U_23
_atom_site_aniso_U_13
_atom_site_aniso_U_12
Pb01 0.01386(8) 0.01281(8) 0.01479(7) 0.00161(6) 0.00172(7) 0.00174(7)
Pb02 0.01600(9) 0.01591(8) 0.01306(7) 0.00339(7) 0.00220(7) 0.00195(8)
N003 0.014(2) 0.0130(18) 0.0090(16) 0.0006(13) -0.0019(15) 0.0008(16)
N004 0.012(2) 0.0143(19) 0.022(2) 0.0062(15) 0.0037(18) 0.0005(17)
N005 0.017(2) 0.0138(18) 0.0082(16) 0.0021(13) 0.0018(16) 0.0013(17)
N006 0.011(2) 0.0149(19) 0.024(2) 0.0040(16) 0.0057(17) 0.0031(17)
C007 0.016(2) 0.021(2) 0.021(2) 0.007(2) -0.004(2) -0.005(2)
C008 0.017(3) 0.018(2) 0.013(2) 0.0041(17) 0.0043(19) -0.002(2)
C009 0.018(3) 0.020(2) 0.012(2) 0.0038(17) -0.002(2) 0.002(2)
C00A 0.014(2) 0.019(2) 0.027(3) -0.004(2) 0.003(2) 0.002(2)
C00B 0.015(2) 0.015(2) 0.015(2) -0.0018(17) 0.004(2) 0.001(2)
C00C 0.013(2) 0.015(2) 0.0120(19) -0.0036(17) 0.0002(18) 0.005(2)
C00D 0.021(3) 0.019(2) 0.016(2) 0.0039(18) -0.003(2) 0.000(2)
C00E 0.016(3) 0.024(3) 0.015(2) 0.0058(19) 0.000(2) -0.004(2)
C00F 0.013(2) 0.013(2) 0.021(2) -0.0026(18) -0.0021(19) 0.003(2)
C00G 0.011(2) 0.019(2) 0.014(2) -0.0021(17) -0.0011(19) -0.003(2)
C00H 0.017(2) 0.012(2) 0.0094(18) 0.0003(16) -0.0009(18) 0.0063(19)
C00I 0.021(3) 0.017(2) 0.018(2) 0.0059(18) -0.004(2) -0.003(2)
C00J 0.022(3) 0.030(3) 0.016(2) 0.001(2) -0.006(2) -0.003(2)
C00K 0.015(3) 0.019(2) 0.016(2) 0.0061(17) 0.003(2) 0.002(2)
C00L 0.018(3) 0.018(2) 0.019(2) 0.0013(18) 0.005(2) 0.003(2)
C00M 0.031(3) 0.021(3) 0.012(2) 0.0075(18) 0.000(2) -0.002(2)
C00N 0.015(3) 0.021(3) 0.020(2) 0.0015(19) 0.002(2) -0.002(2)
C00O 0.017(3) 0.018(2) 0.016(2) 0.0035(18) 0.002(2) -0.001(2)
C00P 0.016(3) 0.013(2) 0.018(2) -0.0006(18) 0.0023(19) -0.003(2)
C00Q 0.017(3) 0.020(2) 0.028(3) 0.001(2) 0.006(2) 0.002(2)
C00R 0.024(3) 0.020(2) 0.016(2) 0.0001(18) -0.005(2) 0.003(2)
C00S 0.017(2) 0.013(2) 0.011(2) 0.0030(16) 0.0006(18) 0.0003(19)
C00T 0.016(2) 0.014(2) 0.015(2) 0.0038(17) -0.0006(18) -0.002(2)
C00U 0.038(4) 0.020(2) 0.010(2) -0.0001(18) 0.001(2) -0.002(2)
C00V 0.029(3) 0.020(3) 0.020(2) 0.0021(19) 0.014(2) 0.006(2)
C00W 0.023(3) 0.017(2) 0.034(3) 0.000(2) 0.007(3) 0.005(2)
C00X 0.018(3) 0.0095(19) 0.0089(18) 0.0028(15) 0.0034(18) 0.0049(19)
C00Y 0.025(3) 0.018(2) 0.023(2) -0.004(2) 0.003(2) -0.003(2)
C00Z 0.014(3) 0.012(2) 0.038(3) 0.000(2) 0.000(2) -0.002(2)
C010 0.014(3) 0.017(2) 0.018(2) -0.0010(18) 0.002(2) -0.002(2)
C011 0.013(3) 0.013(2) 0.020(2) 0.0008(18) 0.0006(19) 0.0015(19)
C012 0.017(3) 0.016(2) 0.021(2) -0.0044(18) -0.001(2) -0.001(2)
C013 0.014(3) 0.029(3) 0.023(3) 0.007(2) 0.001(2) 0.001(2)
C014 0.035(3) 0.022(3) 0.014(2) -0.0002(19) 0.001(2) 0.006(3)
C015 0.023(3) 0.024(3) 0.021(2) 0.005(2) 0.012(2) 0.007(2)
C016 0.015(3) 0.018(2) 0.035(3) 0.004(2) 0.002(2) 0.005(2)
C017 0.014(3) 0.017(2) 0.019(2) 0.0064(18) 0.003(2) 0.001(2)
C018 0.012(2) 0.016(2) 0.021(2) 0.0029(18) 0.006(2) -0.001(2)

loop_
_atom_type_symbol
_atom_type_description
_atom_type_scat_dispersion_real
_atom_type_scat_dispersion_imag
_atom_type_scat_source
C C 0.0033 0.0016 'International Tables Vol C Tables 4.2.6.8 and 6.1.1.4'
H H 0.0000 0.0000 'International Tables Vol C Tables 4.2.6.8 and 6.1.1.4'
N N 0.0061 0.0033 'International Tables Vol C Tables 4.2.6.8 and 6.1.1.4'
Pb Pb -3.3944 10.1111 'International Tables Vol C Tables 4.2.6.8 and 6.1.1.4'

loop_
_geom_angle_atom_site_label_1
_geom_angle_atom_site_label_2
_geom_angle_atom_site_label_3
_geom_angle
_geom_angle_site_symmetry_1
_geom_angle_site_symmetry_3
_geom_angle_publ_flag
C00S Pb01 C00T 92.68(16) . . ?
C00S Pb01 C00X 94.63(17) . . ?
C00T Pb01 C00X 93.90(16) . . ?
C00H Pb02 C011 90.93(16) . . ?
C00H Pb02 C018 93.96(17) . . ?
C011 Pb02 C018 92.47(17) . . ?
C00X N003 C00B 112.1(4) . . ?
C00X N003 C00D 125.1(4) . . ?
C00B N003 C00D 122.8(4) . . ?
C018 N004 C008 111.5(4) . . ?
C018 N004 C016 125.2(5) . . ?
C008 N004 C016 123.2(4) . . ?
C00X N005 C00C 111.7(4) . . ?
C00X N005 C00M 125.4(4) . . ?
C00C N005 C00M 122.8(4) . . ?
C018 N006 C00K 112.0(4) . . ?
C018 N006 C00W 125.5(5) . . ?
C00K N006 C00W 122.4(4) . . ?
C00Z C007 C00G 120.7(5) . . ?
C00Z C007 H007 119.6 . . ?
C00G C007 H007 119.6 . . ?
C00K C008 N004 106.9(4) . . ?
C00K C008 C00Y 130.8(5) . . ?
N004 C008 C00Y 122.3(5) . . ?
C00U C009 C00H 121.0(5) . . ?
C00U C009 H009 119.5 . . ?
C00H C009 H009 119.5 . . ?
C00Z C00A C010 120.2(5) . . ?
C00Z C00A H00A 119.9 . . ?
C010 C00A H00A 119.9 . . ?
C00C C00B N003 105.9(4) . . ?
C00C C00B C00N 131.8(5) . . ?
N003 C00B C00N 122.2(4) . . ?
C00B C00C N005 106.4(4) . . ?
C00B C00C C00J 131.0(5) . . ?
N005 C00C C00J 122.7(4) . . ?
N003 C00D H00B 109.5 . . ?
N003 C00D H00C 109.5 . . ?
H00B C00D H00C 109.5 . . ?
N003 C00D H00D 109.5 . . ?
H00B C00D H00D 109.5 . . ?
H00C C00D H00D 109.5 . . ?
C00I C00E C00L 119.9(5) . . ?
C00I C00E H00E 120.1 . . ?
C00L C00E H00E 120.1 . . ?
C00I C00F C00P 120.4(5) . . ?
C00I C00F H00F 119.8 . . ?
C00P C00F H00F 119.8 . . ?
C007 C00G C011 121.3(5) . . ?
C007 C00G H00G 119.4 . . ?
C011 C00G H00G 119.4 . . ?
C012 C00H C009 116.7(4) . . ?
C012 C00H Pb02 115.4(3) . . ?
C009 C00H Pb02 127.8(4) . . ?
C00F C00I C00E 119.9(5) . . ?
C00F C00I H00I 120.1 . . ?
C00E C00I H00I 120.1 . . ?
C00C C00J H00H 109.5 . . ?
C00C C00J H00J 109.5 . . ?
H00H C00J H00J 109.5 . . ?
C00C C00J H00K 109.5 . . ?
H00H C00J H00K 109.5 . . ?
H00J C00J H00K 109.5 . . ?
C008 C00K N006 105.8(5) . . ?
C008 C00K C013 131.3(5) . . ?
N006 C00K C013 122.9(5) . . ?
C00T C00L C00E 121.0(5) . . ?
C00T C00L H00L 119.5 . . ?
C00E C00L H00L 119.5 . . ?
N005 C00M H00M 109.5 . . ?
N005 C00M H00N 109.5 . . ?
H00M C00M H00N 109.5 . . ?
N005 C00M H00O 109.5 . . ?
H00M C00M H00O 109.5 . . ?
H00N C00M H00O 109.5 . . ?
C00B C00N H00P 109.5 . . ?
C00B C00N H00Q 109.5 . . ?
H00P C00N H00Q 109.5 . . ?
C00B C00N H00R 109.5 . . ?
H00P C00N H00R 109.5 . . ?
H00Q C00N H00R 109.5 . . ?
C00S C00O C00R 122.0(5) . . ?
C00S C00O H00S 119.0 . . ?
C00R C00O H00S 119.0 . . ?
C00F C00P C00T 121.1(5) . . ?
C00F C00P H00T 119.5 . . ?
C00T C00P H00T 119.5 . . ?
C00V C00Q C012 118.9(5) . . ?
C00V C00Q H00U 120.6 . . ?
C012 C00Q H00U 120.6 . . ?
C014 C00R C00O 119.9(5) . . ?
C014 C00R H00V 120.1 . . ?
C00O C00R H00V 120.1 . . ?
C00O C00S C017 117.1(5) . . ?
C00O C00S Pb01 116.6(4) . . ?
C017 C00S Pb01 126.2(4) . . ?
C00P C00T C00L 117.8(4) . . ?
C00P C00T Pb01 124.7(3) . . ?
C00L C00T Pb01 117.5(4) . . ?
C00V C00U C009 120.6(5) . . ?
C00V C00U H00W 119.7 . . ?
C009 C00U H00W 119.7 . . ?
C00U C00V C00Q 119.9(5) . . ?
C00U C00V H00X 120.0 . . ?
C00Q C00V H00X 120.0 . . ?
N006 C00W H00Y 109.5 . . ?
N006 C00W H00Z 109.5 . . ?
H00Y C00W H00Z 109.5 . . ?
N006 C00W H010 109.5 . . ?
H00Y C00W H010 109.5 . . ?
H00Z C00W H010 109.5 . . ?
N003 C00X N005 103.9(4) . . ?
N003 C00X Pb01 124.5(3) . . ?
N005 C00X Pb01 130.3(3) . . ?
C008 C00Y H011 109.5 . . ?
C008 C00Y H012 109.5 . . ?
H011 C00Y H012 109.5 . . ?
C008 C00Y H013 109.5 . . ?
H011 C00Y H013 109.5 . . ?
H012 C00Y H013 109.5 . . ?
C00A C00Z C007 118.9(5) . . ?
C00A C00Z H014 120.5 . . ?
C007 C00Z H014 120.5 . . ?
C00A C010 C011 121.8(5) . . ?
C00A C010 H01A 119.1 . . ?
C011 C010 H01A 119.1 . . ?
C00G C011 C010 117.1(4) . . ?
C00G C011 Pb02 123.2(4) . . ?
C010 C011 Pb02 119.7(4) . . ?
C00Q C012 C00H 122.8(5) . . ?
C00Q C012 H01B 118.6 . . ?
C00H C012 H01B 118.6 . . ?
C00K C013 H01C 109.5 . . ?
C00K C013 H01D 109.5 . . ?
H01C C013 H01D 109.5 . . ?
C00K C013 H01E 109.5 . . ?
H01C C013 H01E 109.5 . . ?
H01D C013 H01E 109.5 . . ?
C00R C014 C015 120.0(5) . . ?
C00R C014 H01F 120.0 . . ?
C015 C014 H01F 120.0 . . ?
C014 C015 C017 120.0(5) . . ?
C014 C015 H015 120.0 . . ?
C017 C015 H015 120.0 . . ?
N004 C016 H01G 109.5 . . ?
N004 C016 H01H 109.5 . . ?
H01G C016 H01H 109.5 . . ?
N004 C016 H01I 109.5 . . ?
H01G C016 H01I 109.5 . . ?
H01H C016 H01I 109.5 . . ?
C015 C017 C00S 121.0(5) . . ?
C015 C017 H017 119.5 . . ?
C00S C017 H017 119.5 . . ?
N006 C018 N004 103.7(4) . . ?
N006 C018 Pb02 132.9(4) . . ?
N004 C018 Pb02 123.2(4) . . ?

loop_
_geom_bond_atom_site_label_1
_geom_bond_atom_site_label_2
_geom_bond_distance
_geom_bond_site_symmetry_2
_geom_bond_publ_flag
Pb01 C00S 2.315(5) . ?
Pb01 C00T 2.321(5) . ?
Pb01 C00X 2.416(5) . ?
Pb02 C00H 2.305(4) . ?
Pb02 C011 2.311(5) . ?
Pb02 C018 2.443(5) . ?
N003 C00X 1.350(6) . ?
N003 C00B 1.395(6) . ?
N003 C00D 1.452(6) . ?
N004 C018 1.361(6) . ?
N004 C008 1.390(7) . ?
N004 C016 1.461(7) . ?
N005 C00X 1.357(6) . ?
N005 C00C 1.391(6) . ?
N005 C00M 1.453(6) . ?
N006 C018 1.354(7) . ?
N006 C00K 1.400(7) . ?
N006 C00W 1.465(6) . ?
C007 C00Z 1.387(7) . ?
C007 C00G 1.394(7) . ?
C007 H007 0.9500 . ?
C008 C00K 1.350(7) . ?
C008 C00Y 1.492(7) . ?
C009 C00U 1.393(7) . ?
C009 C00H 1.399(6) . ?
C009 H009 0.9500 . ?
C00A C00Z 1.384(8) . ?
C00A C010 1.392(7) . ?
C00A H00A 0.9500 . ?
C00B C00C 1.357(6) . ?
C00B C00N 1.479(7) . ?
C00C C00J 1.489(7) . ?
C00D H00B 0.9800 . ?
C00D H00C 0.9800 . ?
C00D H00D 0.9800 . ?
C00E C00I 1.386(7) . ?
C00E C00L 1.399(7) . ?
C00E H00E 0.9500 . ?
C00F C00I 1.375(7) . ?
C00F C00P 1.394(7) . ?
C00F H00F 0.9500 . ?
C00G C011 1.394(7) . ?
C00G H00G 0.9500 . ?
C00H C012 1.393(7) . ?
C00I H00I 0.9500 . ?
C00J H00H 0.9800 . ?
C00J H00J 0.9800 . ?
C00J H00K 0.9800 . ?
C00K C013 1.484(7) . ?
C00L C00T 1.397(7) . ?
C00L H00L 0.9500 . ?
C00M H00M 0.9800 . ?
C00M H00N 0.9800 . ?
C00M H00O 0.9800 . ?
C00N H00P 0.9800 . ?
C00N H00Q 0.9800 . ?
C00N H00R 0.9800 . ?
C00O C00S 1.390(7) . ?
C00O C00R 1.394(7) . ?
C00O H00S 0.9500 . ?
C00P C00T 1.395(7) . ?
C00P H00T 0.9500 . ?
C00Q C00V 1.386(8) . ?
C00Q C012 1.390(7) . ?
C00Q H00U 0.9500 . ?
C00R C014 1.376(8) . ?
C00R H00V 0.9500 . ?
C00S C017 1.411(7) . ?
C00U C00V 1.375(8) . ?
C00U H00W 0.9500 . ?
C00V H00X 0.9500 . ?
C00W H00Y 0.9800 . ?
C00W H00Z 0.9800 . ?
C00W H010 0.9800 . ?
C00Y H011 0.9800 . ?
C00Y H012 0.9800 . ?
C00Y H013 0.9800 . ?
C00Z H014 0.9500 . ?
C010 C011 1.400(7) . ?
C010 H01A 0.9500 . ?
C012 H01B 0.9500 . ?
C013 H01C 0.9800 . ?
C013 H01D 0.9800 . ?
C013 H01E 0.9800 . ?
C014 C015 1.384(8) . ?
C014 H01F 0.9500 . ?
C015 C017 1.398(7) . ?
C015 H015 0.9500 . ?
C016 H01G 0.9800 . ?
C016 H01H 0.9800 . ?
C016 H01I 0.9800 . ?
C017 H017 0.9500 . ?
